data_7210909
loop_
_publ_author_name
'Sengupta, Satirtha'
'Ganguly, Sumi'
'Goswami, Arijit'
'Sukul, Pradip K.'
'Mondal, Raju'

_publ_section_title
;
 Identification of a robust and reproducible noncluster-type SBU: effect
 of coexistent groups on network topologies, helicity, and properties
;
_journal_issue 41
_journal_name_full CrystEngComm
_journal_page_first 8353
_journal_paper_doi 10.1039/c3ce40904j
_journal_volume 15
_journal_year 2013
_chemical_formula_sum 'C15 H13 N7 O5 Zn'
_chemical_formula_weight 436.69
_chemical_name_systematic
; 
 ? 
;
_space_group_IT_number 14
_symmetry_cell_setting monoclinic
_symmetry_space_group_name_Hall '-P 2ybc'
_symmetry_space_group_name_H-M 'P 1 21/c 1'
_atom_sites_solution_hydrogens geom
_atom_sites_solution_primary direct
_atom_sites_solution_secondary difmap
_audit_creation_method SHELXL-97
_cell_angle_alpha 90.00
_cell_angle_beta 99.624(8)
_cell_angle_gamma 90.00
_cell_formula_units_Z 4
_cell_length_a 9.446(2)
_cell_length_b 14.595(4)
_cell_length_c 13.058(3)
_cell_measurement_reflns_used 2609
_cell_measurement_temperature 293(2)
_cell_measurement_theta_max 30.08
_cell_measurement_theta_min 2.59
_cell_volume 1774.9(7)
_computing_cell_refinement 'Bruker APEX-2'
_computing_data_collection 'Bruker APEX-2'
_computing_data_reduction 'Bruker SHELXTL'
_computing_molecular_graphics 'Bruker SHELXTL'
_computing_publication_material 'Bruker SHELXTL'
_computing_structure_refinement 'SHELXL-97 (Sheldrick, 1997)'
_computing_structure_solution 'SHELXS-97 (Sheldrick, 1990)'
_diffrn_ambient_temperature 293(2)
_diffrn_detector_area_resol_mean 8
_diffrn_measured_fraction_theta_full 0.967
_diffrn_measured_fraction_theta_max 0.967
_diffrn_measurement_device_type 'Bruker APEX-2 CCD area detector'
_diffrn_measurement_method '/w scans'
_diffrn_radiation_monochromator graphite
_diffrn_radiation_source 'fine-focus sealed tube'
_diffrn_radiation_type MoK\a
_diffrn_radiation_wavelength 0.71073
_diffrn_reflns_av_R_equivalents 0.0708
_diffrn_reflns_av_sigmaI/netI 0.0808
_diffrn_reflns_limit_h_max 12
_diffrn_reflns_limit_h_min -13
_diffrn_reflns_limit_k_max 20
_diffrn_reflns_limit_k_min -20
_diffrn_reflns_limit_l_max 17
_diffrn_reflns_limit_l_min -16
_diffrn_reflns_number 25315
_diffrn_reflns_theta_full 30.09
_diffrn_reflns_theta_max 30.09
_diffrn_reflns_theta_min 2.11
_diffrn_standards_decay_% 0
_exptl_absorpt_coefficient_mu 1.429
_exptl_absorpt_correction_T_max 1.0000
_exptl_absorpt_correction_T_min 0.799783
_exptl_absorpt_correction_type multi-scan
_exptl_absorpt_process_details 'SADABS v.2.03 (Bruker, 2001), R(int)=0.0582 before correction'
_exptl_crystal_colour Violet
_exptl_crystal_density_diffrn 1.634
_exptl_crystal_density_meas ?
_exptl_crystal_density_method 'not measured'
_exptl_crystal_description Block
_exptl_crystal_F_000 888
_exptl_crystal_size_max 0.28
_exptl_crystal_size_mid 0.24
_exptl_crystal_size_min 0.22
_refine_diff_density_max 1.022
_refine_diff_density_min -0.667
_refine_diff_density_rms 0.086
_refine_ls_extinction_method none
_refine_ls_goodness_of_fit_ref 1.172
_refine_ls_hydrogen_treatment constr
_refine_ls_matrix_type full
_refine_ls_number_parameters 261
_refine_ls_number_reflns 5050
_refine_ls_number_restraints 3
_refine_ls_restrained_S_all 1.192
_refine_ls_R_factor_all 0.1824
_refine_ls_R_factor_gt 0.0773
_refine_ls_shift/su_max 0.003
_refine_ls_shift/su_mean 0.000
_refine_ls_structure_factor_coef Fsqd
_refine_ls_weighting_details 'calc w=1/[\s^2^(Fo^2^)+(0.1000P)^2^+0.0000P] where P=(Fo^2^+2Fc^2^)/3'
_refine_ls_weighting_scheme calc
_refine_ls_wR_factor_gt 0.2065
_refine_ls_wR_factor_ref 0.2444
_reflns_number_gt 2097
_reflns_number_total 5050
_reflns_threshold_expression I>2\s(I)
_cod_data_source_file c3ce40904j.txt
_cod_data_source_block 12ssg006_0m
_cod_depositor_comments
;
The following automatic conversions were performed:

'_symmetry_cell_setting' value 'Monoclinic' changed to 'monoclinic'
according to /home/saulius/struct/CIF-dictionaries/cif_core.dic
dictionary named 'cif_core.dic' version 2.4.2 from 2011-04-26.

Automatic conversion script
Id: cif_fix_values 1891 2012-01-12 08:04:46Z andrius 

The following automatic conversions were performed:

'_exptl_crystal_density_meas' value 'not measured' was changed to '?'
- the value is perceived as not measured.

Automatic conversion script
Id: cif_fix_values 3008 2015-01-20 13:52:24Z robertas 
;
_cod_original_cell_volume 1775.0(8)
_cod_original_sg_symbol_H-M P2(1)/c
_cod_database_code 7210909

loop_
_symmetry_equiv_pos_as_xyz
'x, y, z'
'-x, y+1/2, -z+1/2'
'-x, -y, -z'
'x, -y-1/2, z-1/2'

loop_
_atom_site_label
_atom_site_type_symbol
_atom_site_fract_x
_atom_site_fract_y
_atom_site_fract_z
_atom_site_U_iso_or_equiv
_atom_site_adp_type
_atom_site_occupancy
_atom_site_symmetry_multiplicity
_atom_site_calc_flag
_atom_site_refinement_flags
_atom_site_disorder_assembly
_atom_site_disorder_group
Zn1 Zn 0.27500(7) 0.18614(5) 0.65980(4) 0.0759(3) Uani 1 1 d . . .
O2 O 0.1557(6) 0.3176(3) 0.4981(3) 0.0972(14) Uani 1 1 d . . .
O1 O 0.3237(5) 0.3132(3) 0.6379(3) 0.0885(12) Uani 1 1 d . . .
N2 N 0.0337(5) 0.1639(3) 0.7832(3) 0.0730(12) Uani 1 1 d . . .
H2A H 0.0881 0.1751 0.8415 0.088 Uiso 1 1 calc R . .
N1 N 0.0766(5) 0.1671(3) 0.6903(3) 0.0747(12) Uani 1 1 d . . .
C8 C 0.2877(6) 0.4529(4) 0.5480(4) 0.0715(15) Uani 1 1 d . . .
C2 C -0.1579(6) 0.1284(4) 0.6698(4) 0.0682(13) Uani 1 1 d . . .
C14 C 0.2533(7) 0.3545(4) 0.5613(4) 0.0740(15) Uani 1 1 d . . .
C1 C -0.0385(6) 0.1472(4) 0.6242(4) 0.0798(16) Uani 1 1 d . . .
H1A H -0.0404 0.1457 0.5528 0.096 Uiso 1 1 calc R . .
C7 C -0.3048(6) 0.1003(4) 0.6195(5) 0.0826(17) Uani 1 1 d . . .
H7A H -0.3399 0.1430 0.5641 0.099 Uiso 1 1 calc R . .
H7B H -0.3689 0.1031 0.6702 0.099 Uiso 1 1 calc R . .
C12 C 0.2575(9) 0.5913(5) 0.4498(6) 0.103(2) Uani 1 1 d . A .
C9 C 0.4012(6) 0.4937(4) 0.6126(4) 0.0792(16) Uani 1 1 d . . .
H9A H 0.4514 0.4605 0.6678 0.095 Uiso 1 1 calc R . .
C13 C 0.2142(6) 0.5037(4) 0.4675(4) 0.0812(16) Uani 1 1 d . . .
H13A H 0.1349 0.4787 0.4249 0.097 Uiso 1 1 calc R . .
C3 C -0.1043(7) 0.1412(5) 0.7726(4) 0.0845(17) Uani 1 1 d . . .
H3A H -0.1562 0.1350 0.8268 0.101 Uiso 1 1 calc R . .
C11 C 0.3735(7) 0.6322(5) 0.5127(6) 0.0964(19) Uani 1 1 d . . .
H11A H 0.4038 0.6908 0.4983 0.116 Uiso 1 1 calc R . .
C10 C 0.4416(7) 0.5839(4) 0.5964(5) 0.0845(19) Uani 1 1 d . . .
N5 N 0.1927(11) 0.6467(5) 0.3655(8) 0.153(3) Uani 1 1 d . . .
C5 C -0.3070(5) 0.0057(5) 0.5759(4) 0.0752(16) Uani 1 1 d . . .
C4 C -0.2873(6) -0.0210(5) 0.4784(4) 0.0778(16) Uani 1 1 d . . .
H4A H -0.2732 0.0200 0.4265 0.093 Uiso 1 1 calc R . .
C6 C -0.3250(6) -0.0763(5) 0.6234(5) 0.0867(17) Uani 1 1 d . . .
H6A H -0.3416 -0.0832 0.6912 0.104 Uiso 1 1 calc R . .
N4 N -0.3150(5) -0.1435(4) 0.5580(4) 0.0792(13) Uani 1 1 d . . .
H4B H -0.3231 -0.2006 0.5718 0.095 Uiso 1 1 calc R . .
N3 N -0.2903(5) -0.1105(4) 0.4660(3) 0.0758(12) Uani 1 1 d . . .
C15 C 0.5614(7) 0.6276(6) 0.6694(6) 0.097(2) Uani 1 1 d . . .
O3 O 0.5930(7) 0.5940(5) 0.7509(4) 0.160(3) Uani 1 1 d . . .
O4 O 0.6147(7) 0.6975(4) 0.6464(6) 0.160(3) Uani 1 1 d . . .
N6 N 0.090(2) 0.6184(9) 0.3083(17) 0.148(7) Uani 0.70 1 d P A 1
N7 N 0.023(3) 0.5865(13) 0.2222(17) 0.228(12) Uani 0.70 1 d P A 1
N7' N -0.012(4) 0.610(2) 0.289(3) 0.123(10) Uani 0.30 1 d P A 2
N6' N 0.124(5) 0.591(3) 0.286(3) 0.131(15) Uiso 0.30 1 d P A 2
O1W O 0.365(5) 0.6416(14) 0.220(2) 0.67(2) Uiso 1 1 d D . .
H1WA H 0.3766 0.5766 0.2405 0.802 Uiso 1 1 d D . .
H1WB H 0.3575 0.6840 0.1732 0.802 Uiso 1 1 d D . .

loop_
_atom_site_aniso_label
_atom_site_aniso_U_11
_atom_site_aniso_U_22
_atom_site_aniso_U_33
_atom_site_aniso_U_23
_atom_site_aniso_U_13
_atom_site_aniso_U_12
Zn1 0.0673(5) 0.0969(6) 0.0590(4) 0.0122(3) -0.0030(3) -0.0124(3)
O2 0.129(4) 0.088(3) 0.063(2) 0.002(2) -0.018(2) -0.039(2)
O1 0.100(3) 0.105(3) 0.055(2) 0.001(2) -0.004(2) -0.035(2)
N2 0.073(3) 0.092(3) 0.053(3) 0.002(2) 0.004(2) 0.013(2)
N1 0.066(3) 0.100(3) 0.057(3) 0.007(2) 0.004(2) -0.008(2)
C8 0.077(3) 0.091(4) 0.047(3) -0.016(3) 0.014(3) -0.036(3)
C2 0.062(3) 0.082(4) 0.061(3) 0.004(3) 0.012(2) 0.018(3)
C14 0.081(4) 0.087(4) 0.051(3) -0.008(3) 0.005(3) -0.025(3)
C1 0.075(4) 0.114(5) 0.051(3) -0.001(3) 0.013(3) -0.002(3)
C7 0.053(3) 0.112(5) 0.082(4) 0.006(3) 0.008(3) 0.019(3)
C12 0.110(5) 0.087(5) 0.110(5) -0.007(4) 0.013(4) -0.010(4)
C9 0.092(4) 0.099(4) 0.049(3) -0.010(3) 0.020(3) -0.040(3)
C13 0.086(4) 0.085(4) 0.071(4) -0.015(3) 0.009(3) -0.029(3)
C3 0.077(4) 0.117(5) 0.063(4) 0.009(3) 0.021(3) 0.025(4)
C11 0.092(5) 0.090(5) 0.104(5) -0.015(4) 0.008(4) -0.030(4)
C10 0.090(4) 0.107(5) 0.065(3) -0.034(3) 0.040(3) -0.052(4)
N5 0.139(7) 0.104(5) 0.194(8) 0.019(6) -0.032(6) -0.026(5)
C5 0.039(2) 0.123(5) 0.061(3) 0.007(3) 0.002(2) 0.011(3)
C4 0.065(3) 0.107(5) 0.062(3) 0.023(3) 0.014(3) 0.012(3)
C6 0.075(4) 0.121(5) 0.064(3) 0.010(4) 0.012(3) 0.007(4)
N4 0.064(3) 0.104(4) 0.068(3) 0.021(3) 0.007(2) -0.005(3)
N3 0.071(3) 0.096(4) 0.059(3) 0.019(2) 0.007(2) 0.001(3)
C15 0.087(4) 0.133(6) 0.081(4) -0.028(4) 0.043(4) -0.054(4)
O3 0.190(6) 0.199(6) 0.079(3) 0.028(4) -0.015(3) -0.127(5)
O4 0.124(4) 0.110(4) 0.233(8) -0.013(4) -0.008(5) -0.061(3)
N6 0.097(11) 0.076(8) 0.25(2) 0.033(10) -0.030(11) 0.007(8)
N7 0.22(2) 0.156(15) 0.24(2) -0.014(13) -0.154(19) -0.013(13)
N7' 0.090(17) 0.085(16) 0.18(3) -0.024(17) -0.02(2) 0.010(14)

loop_
_atom_type_symbol
_atom_type_description
_atom_type_scat_dispersion_real
_atom_type_scat_dispersion_imag
_atom_type_scat_source
C C 0.0033 0.0016 'International Tables Vol C Tables 4.2.6.8 and 6.1.1.4'
H H 0.0000 0.0000 'International Tables Vol C Tables 4.2.6.8 and 6.1.1.4'
N N 0.0061 0.0033 'International Tables Vol C Tables 4.2.6.8 and 6.1.1.4'
O O 0.0106 0.0060 'International Tables Vol C Tables 4.2.6.8 and 6.1.1.4'
Zn Zn 0.2839 1.4301 'International Tables Vol C Tables 4.2.6.8 and 6.1.1.4'

loop_
_geom_angle_atom_site_label_1
_geom_angle_atom_site_label_2
_geom_angle_atom_site_label_3
_geom_angle
_geom_angle_site_symmetry_1
_geom_angle_site_symmetry_3
O1 Zn1 N1 114.5(2) . .
O1 Zn1 N3 110.71(19) . 3_556
N1 Zn1 N3 106.57(19) . 3_556
O1 Zn1 O3 124.8(3) . 2_646
N1 Zn1 O3 107.2(3) . 2_646
N3 Zn1 O3 89.1(2) 3_556 2_646
C14 O1 Zn1 117.8(3) . .
C3 N2 N1 110.7(5) . .
C3 N2 H2A 124.6 . .
N1 N2 H2A 124.6 . .
C1 N1 N2 104.3(4) . .
C1 N1 Zn1 127.3(4) . .
N2 N1 Zn1 128.2(4) . .
C13 C8 C9 118.4(5) . .
C13 C8 C14 121.1(5) . .
C9 C8 C14 120.4(5) . .
C3 C2 C1 101.6(5) . .
C3 C2 C7 129.5(5) . .
C1 C2 C7 129.0(5) . .
O2 C14 O1 123.5(5) . .
O2 C14 C8 119.3(5) . .
O1 C14 C8 117.2(5) . .
N1 C1 C2 114.1(5) . .
N1 C1 H1A 123.0 . .
C2 C1 H1A 123.0 . .
C2 C7 C5 112.0(4) . .
C2 C7 H7A 109.2 . .
C5 C7 H7A 109.2 . .
C2 C7 H7B 109.2 . .
C5 C7 H7B 109.2 . .
H7A C7 H7B 107.9 . .
C13 C12 C11 121.9(7) . .
C13 C12 N5 124.0(7) . .
C11 C12 N5 114.1(7) . .
C8 C9 C10 121.1(6) . .
C8 C9 H9A 119.5 . .
C10 C9 H9A 119.5 . .
C12 C13 C8 120.2(6) . .
C12 C13 H13A 119.9 . .
C8 C13 H13A 119.9 . .
N2 C3 C2 109.4(5) . .
N2 C3 H3A 125.3 . .
C2 C3 H3A 125.3 . .
C10 C11 C12 118.0(6) . .
C10 C11 H11A 121.0 . .
C12 C11 H11A 121.0 . .
C11 C10 C9 120.2(5) . .
C11 C10 C15 119.6(6) . .
C9 C10 C15 120.2(7) . .
N6 N5 N6' 26.1(18) . .
N6 N5 C12 119.2(9) . .
N6' N5 C12 109.2(17) . .
C6 C5 C4 102.6(6) . .
C6 C5 C7 129.0(6) . .
C4 C5 C7 128.4(6) . .
N3 C4 C5 113.1(5) . .
N3 C4 H4A 123.5 . .
C5 C4 H4A 123.5 . .
N4 C6 C5 109.2(5) . .
N4 C6 H6A 125.4 . .
C5 C6 H6A 125.4 . .
C6 N4 N3 110.7(5) . .
C6 N4 H4B 124.6 . .
N3 N4 H4B 124.6 . .
C4 N3 N4 104.4(5) . .
C4 N3 Zn1 130.1(4) . 3_556
N4 N3 Zn1 125.4(4) . 3_556
O3 C15 O4 122.3(7) . .
O3 C15 C10 117.0(6) . .
O4 C15 C10 120.5(8) . .
C15 O3 Zn1 106.3(5) . 2_656
N5 N6 N7 155(3) . .
N7' N6' N5 101(3) . .
H1WA O1W H1WB 150.1 . .

loop_
_geom_bond_atom_site_label_1
_geom_bond_atom_site_label_2
_geom_bond_distance
_geom_bond_site_symmetry_2
Zn1 O1 1.944(4) .
Zn1 N1 1.999(5) .
Zn1 N3 2.005(5) 3_556
Zn1 O3 2.059(5) 2_646
O2 C14 1.252(7) .
O1 C14 1.258(7) .
N2 C3 1.330(8) .
N2 N1 1.343(6) .
N2 H2A 0.8600 .
N1 C1 1.302(7) .
C8 C13 1.376(8) .
C8 C9 1.383(7) .
C8 C14 1.490(8) .
C2 C3 1.367(7) .
C2 C1 1.388(7) .
C2 C7 1.491(8) .
C1 H1A 0.9300 .
C7 C5 1.492(8) .
C7 H7A 0.9700 .
C7 H7B 0.9700 .
C12 C13 1.373(9) .
C12 C11 1.390(10) .
C12 N5 1.419(10) .
C9 C10 1.398(8) .
C9 H9A 0.9300 .
C13 H13A 0.9300 .
C3 H3A 0.9300 .
C11 C10 1.368(9) .
C11 H11A 0.9300 .
C10 C15 1.495(8) .
N5 N6 1.193(17) .
N5 N6' 1.39(4) .
C5 C6 1.372(8) .
C5 C4 1.373(7) .
C4 N3 1.316(7) .
C4 H4A 0.9300 .
C6 N4 1.315(8) .
C6 H6A 0.9300 .
N4 N3 1.349(6) .
N4 H4B 0.8600 .
N3 Zn1 2.005(5) 3_556
C15 O3 1.165(8) .
C15 O4 1.198(8) .
O3 Zn1 2.059(5) 2_656
N6 N7 1.28(3) .
N7' N6' 1.32(5) .
O1W H1WA 0.9851 .
O1W H1WB 0.8681 .
